data_2207522
loop_
_publ_author_name
'Cui, Jian-Lan'
'Huang, Peng-Mian'
'Guo, Wen-Long'

_publ_section_title
;
 3,6-Dibromo-9-isopropyl-9<i>H</i>-carbazole
;
_journal_coeditor_code DN6274
_journal_issue 12
_journal_name_full 'Acta Crystallographica Section E'
_journal_page_first o4227
_journal_page_last o4228
_journal_paper_doi 10.1107/S1600536805037372
_journal_volume 61
_journal_year 2005
_chemical_formula_iupac 'C15 H13 Br2 N'
_chemical_formula_moiety 'C15 H13 Br2 N'
_chemical_formula_sum 'C15 H13 Br2 N'
_chemical_formula_weight 367.08
_chemical_melting_point 400
_chemical_name_systematic
;
3,6-Dibromo-9-isopropyl-9H-carbazole
;
_space_group_IT_number 61
_symmetry_cell_setting orthorhombic
_symmetry_space_group_name_Hall '-P 2ac 2ab'
_symmetry_space_group_name_H-M 'P b c a'
_atom_sites_solution_hydrogens geom
_atom_sites_solution_primary direct
_atom_sites_solution_secondary difmap
_cell_angle_alpha 90.00
_cell_angle_beta 90.00
_cell_angle_gamma 90.00
_cell_formula_units_Z 8
_cell_length_a 16.896(2)
_cell_length_b 8.3711(10)
_cell_length_c 20.345(3)
_cell_measurement_reflns_used 3198
_cell_measurement_temperature 294(2)
_cell_measurement_theta_max 26.02
_cell_measurement_theta_min 2.34
_cell_volume 2877.6(6)
_computing_cell_refinement 'SAINT (Bruker, 1997)'
_computing_data_collection 'SMART (Bruker, 1997)'
_computing_data_reduction SAINT
_computing_molecular_graphics
;
ORTEPIII (Burnett & Johnson, 1996) and ORTEP-3 for Windows (Farrugia,
1997)
;
_computing_publication_material 'SHELXTL (Bruker, 1997)'
_computing_structure_refinement 'SHELXL97 (Sheldrick, 1997)'
_computing_structure_solution 'SHELXS97 (Sheldrick, 1997)'
_diffrn_ambient_temperature 294(2)
_diffrn_measured_fraction_theta_full 0.988
_diffrn_measured_fraction_theta_max 0.988
_diffrn_measurement_device_type 'Bruker SMART CCD area-detector'
_diffrn_measurement_method '\f and \w'
_diffrn_radiation_monochromator graphite
_diffrn_radiation_source 'fine-focus sealed tube'
_diffrn_radiation_type MoK\a
_diffrn_radiation_wavelength 0.71073
_diffrn_reflns_av_R_equivalents 0.0528
_diffrn_reflns_av_sigmaI/netI 0.0407
_diffrn_reflns_limit_h_max 21
_diffrn_reflns_limit_h_min -21
_diffrn_reflns_limit_k_max 6
_diffrn_reflns_limit_k_min -10
_diffrn_reflns_limit_l_max 24
_diffrn_reflns_limit_l_min -25
_diffrn_reflns_number 15500
_diffrn_reflns_theta_full 26.82
_diffrn_reflns_theta_max 26.82
_diffrn_reflns_theta_min 2.00
_diffrn_standards_decay_% 0
_diffrn_standards_interval_count 0
_diffrn_standards_interval_time 0
_diffrn_standards_number 0
_exptl_absorpt_coefficient_mu 5.616
_exptl_absorpt_correction_T_max 0.570
_exptl_absorpt_correction_T_min 0.398
_exptl_absorpt_correction_type multi-scan
_exptl_absorpt_process_details '(SADABS; Bruker, 1997)'
_exptl_crystal_colour colourless
_exptl_crystal_density_diffrn 1.695
_exptl_crystal_density_method 'not measured'
_exptl_crystal_description rod
_exptl_crystal_F_000 1440
_exptl_crystal_size_max 0.20
_exptl_crystal_size_mid 0.14
_exptl_crystal_size_min 0.10
_refine_diff_density_max 0.981
_refine_diff_density_min -0.621
_refine_ls_extinction_method none
_refine_ls_goodness_of_fit_ref 1.020
_refine_ls_hydrogen_treatment constr
_refine_ls_matrix_type full
_refine_ls_number_parameters 188
_refine_ls_number_reflns 3046
_refine_ls_number_restraints 7
_refine_ls_restrained_S_all 1.020
_refine_ls_R_factor_all 0.1088
_refine_ls_R_factor_gt 0.0504
_refine_ls_shift/su_max 0.001
_refine_ls_shift/su_mean 0.000
_refine_ls_structure_factor_coef Fsqd
_refine_ls_weighting_details 'calc w = 1/[\s^2^(Fo^2^)+(0.0572P)^2^+3.6671P] where P = (Fo^2^+2Fc^2^)/3'
_refine_ls_weighting_scheme calc
_refine_ls_wR_factor_gt 0.1190
_refine_ls_wR_factor_ref 0.1439
_reflns_number_gt 1605
_reflns_number_total 3046
_reflns_threshold_expression I>2\s(I)
_cod_data_source_file dn6274.cif
_cod_data_source_block I
_cod_depositor_comments
;
The following automatic conversions were performed:
'_symmetry_cell_setting' value 'Orthorhombic' changed to 'orthorhombic'
according to '/home/saulius/struct/CIF-dictionaries/cif_core.dic'
dictionary named 'cif_core.dic' version 2.4.1 from 2010-06-29.

Automatic conversion script
Id: cif_fix_enum 1527 2010-12-29 10:47:43Z saulius 

The following automatic conversions were performed:

'_symmetry_cell_setting' value 'Orthorhombic' changed to
'orthorhombic' according to
/home/saulius/struct/CIF-dictionaries/cif_core.dic dictionary named
'cif_core.dic' version 2.4.1 from 2010-06-29.

Automatic conversion script
Id: cif_fix_values 1715 2011-07-08 13:25:40Z adriana 
;
_cod_original_cell_volume 2877.5(6)
_cod_database_code 2207522
_cod_database_fobs_code 2207522

loop_
_symmetry_equiv_pos_as_xyz
'x, y, z'
'-x+1/2, -y, z+1/2'
'-x, y+1/2, -z+1/2'
'x+1/2, -y+1/2, -z'
'-x, -y, -z'
'x-1/2, y, -z-1/2'
'x, -y-1/2, z-1/2'
'-x-1/2, y-1/2, z'

loop_
_atom_site_label
_atom_site_fract_x
_atom_site_fract_y
_atom_site_fract_z
_atom_site_U_iso_or_equiv
_atom_site_adp_type
_atom_site_calc_flag
_atom_site_refinement_flags
_atom_site_occupancy
_atom_site_disorder_assembly
_atom_site_disorder_group
_atom_site_type_symbol
Br1 1.07930(4) 0.07719(9) 0.65085(4) 0.1015(3) Uani d . 1 A . Br
Br2 0.84497(5) 0.36128(10) 0.29306(3) 0.1101(4) Uani d . 1 . . Br
C1 0.8887(3) 0.3639(6) 0.4274(2) 0.0586(12) Uani d . 1 . . C
H1 0.9189 0.2747 0.4167 0.070 Uiso calc R 1 . . H
C2 0.9281(3) 0.3792(5) 0.5499(2) 0.0517(12) Uani d . 1 . . C
C3 0.8880(3) 0.4246(6) 0.4908(2) 0.0517(11) Uani d . 1 . . C
C4 0.8438(3) 0.4392(8) 0.3813(3) 0.0711(15) Uani d . 1 . . C
N1 0.8540(3) 0.6013(5) 0.5713(3) 0.0763(14) Uani d D 1 . . N
C14A 0.8212(9) 0.7564(14) 0.5956(6) 0.102(3) Uani d PD 0.59 A 1 C
H14A 0.7863 0.8054 0.5628 0.122 Uiso calc PR 0.59 A 1 H
C15A 0.7787(8) 0.729(2) 0.6583(7) 0.082(5) Uani d PD 0.59 A 1 C
H15A 0.7352 0.6575 0.6509 0.124 Uiso calc PR 0.59 A 1 H
H15B 0.7590 0.8291 0.6747 0.124 Uiso calc PR 0.59 A 1 H
H15C 0.8143 0.6832 0.6898 0.124 Uiso calc PR 0.59 A 1 H
C16A 0.8940(10) 0.8668(18) 0.6109(10) 0.108(7) Uani d PD 0.59 A 1 C
H16A 0.9230 0.8239 0.6474 0.162 Uiso calc PR 0.59 A 1 H
H16B 0.8757 0.9722 0.6215 0.162 Uiso calc PR 0.59 A 1 H
H16C 0.9279 0.8716 0.5730 0.162 Uiso calc PR 0.59 A 1 H
C14B 0.8334(13) 0.7420(19) 0.6118(8) 0.102(3) Uani d PD 0.41 A 2 C
H14B 0.8644 0.7322 0.6523 0.122 Uiso calc PR 0.41 A 2 H
C15B 0.7510(12) 0.750(4) 0.6323(12) 0.100(9) Uani d PD 0.41 A 2 C
H15D 0.7174 0.7466 0.5943 0.149 Uiso calc PR 0.41 A 2 H
H15E 0.7421 0.8478 0.6558 0.149 Uiso calc PR 0.41 A 2 H
H15F 0.7392 0.6609 0.6604 0.149 Uiso calc PR 0.41 A 2 H
C16B 0.8647(15) 0.893(2) 0.5765(15) 0.100(9) Uani d PD 0.41 A 2 C
H16D 0.9100 0.9333 0.5996 0.150 Uiso calc PR 0.41 A 2 H
H16E 0.8240 0.9731 0.5758 0.150 Uiso calc PR 0.41 A 2 H
H16F 0.8794 0.8663 0.5323 0.150 Uiso calc PR 0.41 A 2 H
C6 0.9058(3) 0.4917(6) 0.5982(3) 0.0606(13) Uani d . 1 A . C
C7 0.8432(3) 0.5619(6) 0.5055(3) 0.0658(14) Uani d . 1 A . C
C8 0.9796(3) 0.2551(6) 0.5655(2) 0.0557(12) Uani d . 1 A . C
H8 0.9941 0.1803 0.5339 0.067 Uiso calc R 1 . . H
C9 0.9868(4) 0.3549(8) 0.6760(3) 0.0812(17) Uani d . 1 A . C
H9 1.0070 0.3449 0.7183 0.097 Uiso calc R 1 . . H
C10 0.9361(4) 0.4767(8) 0.6618(3) 0.0817(18) Uani d . 1 . . C
H10 0.9217 0.5494 0.6942 0.098 Uiso calc R 1 A . H
C11 1.0086(3) 0.2453(7) 0.6279(3) 0.0689(15) Uani d . 1 . . C
C12 0.7982(3) 0.5724(9) 0.3962(4) 0.0875(19) Uani d . 1 A . C
H12 0.7676 0.6192 0.3635 0.105 Uiso calc R 1 . . H
C13 0.7973(3) 0.6360(8) 0.4580(4) 0.0883(19) Uani d . 1 . . C
H13 0.7671 0.7257 0.4678 0.106 Uiso calc R 1 A . H

loop_
_atom_site_aniso_label
_atom_site_aniso_U_11
_atom_site_aniso_U_22
_atom_site_aniso_U_33
_atom_site_aniso_U_12
_atom_site_aniso_U_13
_atom_site_aniso_U_23
Br1 0.1070(5) 0.1007(6) 0.0969(5) 0.0081(4) -0.0247(4) 0.0308(4)
Br2 0.1246(6) 0.1432(7) 0.0624(4) -0.0353(5) -0.0218(4) 0.0176(4)
C1 0.055(3) 0.066(3) 0.055(3) -0.006(2) 0.004(2) 0.006(3)
C2 0.054(3) 0.045(3) 0.056(3) -0.005(2) 0.012(2) -0.004(2)
C3 0.048(2) 0.053(3) 0.055(3) -0.004(2) 0.006(2) 0.004(2)
C4 0.068(3) 0.082(4) 0.063(3) -0.015(3) -0.005(3) 0.016(3)
N1 0.076(3) 0.055(3) 0.097(4) 0.009(2) 0.025(3) -0.015(3)
C14A 0.097(6) 0.068(5) 0.140(8) 0.005(4) 0.056(6) -0.029(5)
C15A 0.070(10) 0.079(9) 0.098(11) 0.019(8) 0.031(8) -0.010(8)
C16A 0.092(12) 0.070(10) 0.16(2) -0.018(9) 0.038(11) -0.039(11)
C14B 0.097(6) 0.068(5) 0.140(8) 0.005(4) 0.056(6) -0.029(5)
C15B 0.064(14) 0.097(15) 0.14(2) 0.029(12) 0.033(13) 0.008(16)
C16B 0.088(18) 0.058(11) 0.15(3) -0.003(10) 0.036(15) -0.010(13)
C6 0.062(3) 0.060(3) 0.060(3) -0.013(3) 0.015(3) -0.013(3)
C7 0.053(3) 0.058(3) 0.087(4) 0.002(3) 0.016(3) 0.000(3)
C8 0.059(3) 0.051(3) 0.057(3) -0.002(2) 0.006(2) 0.001(2)
C9 0.087(4) 0.102(5) 0.055(3) -0.016(4) -0.005(3) -0.004(3)
C10 0.085(4) 0.093(5) 0.067(4) -0.020(4) 0.018(3) -0.025(3)
C11 0.068(3) 0.077(4) 0.061(3) -0.013(3) 0.001(3) 0.014(3)
C12 0.068(4) 0.093(5) 0.101(5) -0.001(4) -0.018(4) 0.036(4)
C13 0.065(4) 0.073(4) 0.126(6) 0.018(3) 0.007(4) 0.014(4)

loop_
_atom_type_symbol
_atom_type_description
_atom_type_scat_dispersion_real
_atom_type_scat_dispersion_imag
_atom_type_scat_source
C C 0.0033 0.0016 'International Tables Vol C Tables 4.2.6.8 and 6.1.1.4'
H H 0.0000 0.0000 'International Tables Vol C Tables 4.2.6.8 and 6.1.1.4'
N N 0.0061 0.0033 'International Tables Vol C Tables 4.2.6.8 and 6.1.1.4'
Br Br -0.2901 2.4595 'International Tables Vol C Tables 4.2.6.8 and 6.1.1.4'

loop_
_geom_angle_atom_site_label_1
_geom_angle_atom_site_label_2
_geom_angle_atom_site_label_3
_geom_angle
C4 C1 C3 117.8(5)
C4 C1 H1 121.1
C3 C1 H1 121.1
C8 C2 C6 120.4(5)
C8 C2 C3 133.3(4)
C6 C2 C3 106.3(4)
C1 C3 C7 120.1(5)
C1 C3 C2 132.9(5)
C7 C3 C2 107.0(4)
C1 C4 C12 122.1(6)
C1 C4 Br2 118.9(5)
C12 C4 Br2 119.0(5)
C6 N1 C7 107.9(4)
C6 N1 C14B 117.2(8)
C7 N1 C14B 134.0(8)
C6 N1 C14A 132.9(7)
C7 N1 C14A 118.4(6)
C14B N1 C14A 15.7(8)
C15A C14A N1 109.3(10)
C15A C14A C16A 107.5(11)
N1 C14A C16A 106.6(10)
C15A C14A H14A 111.1
N1 C14A H14A 111.1
C16A C14A H14A 111.1
C15B C14B N1 115.0(17)
C15B C14B C16B 115.0(15)
N1 C14B C16B 108.2(14)
C15B C14B H14B 106.0
N1 C14B H14B 106.0
C16B C14B H14B 106.0
C14B C15B H15D 109.5
C14B C15B H15E 109.5
H15D C15B H15E 109.5
C14B C15B H15F 109.5
H15D C15B H15F 109.5
H15E C15B H15F 109.5
C14B C16B H16D 109.5
C14B C16B H16E 109.5
H16D C16B H16E 109.5
C14B C16B H16F 109.5
H16D C16B H16F 109.5
H16E C16B H16F 109.5
N1 C6 C10 131.2(5)
N1 C6 C2 109.7(5)
C10 C6 C2 119.1(5)
C13 C7 N1 129.7(5)
C13 C7 C3 121.2(6)
N1 C7 C3 109.1(5)
C11 C8 C2 118.8(5)
C11 C8 H8 120.6
C2 C8 H8 120.6
C10 C9 C11 120.7(6)
C10 C9 H9 119.6
C11 C9 H9 119.6
C9 C10 C6 119.6(6)
C9 C10 H10 120.2
C6 C10 H10 120.2
C8 C11 C9 121.3(5)
C8 C11 Br1 119.9(4)
C9 C11 Br1 118.8(4)
C13 C12 C4 121.4(6)
C13 C12 H12 119.3
C4 C12 H12 119.3
C12 C13 C7 117.5(6)
C12 C13 H13 121.3
C7 C13 H13 121.3

loop_
_geom_bond_atom_site_label_1
_geom_bond_atom_site_label_2
_geom_bond_distance
Br1 C11 1.903(6)
Br2 C4 1.910(6)
C1 C4 1.360(7)
C1 C3 1.387(7)
C1 H1 0.9300
C2 C8 1.392(6)
C2 C6 1.411(7)
C2 C3 1.431(7)
C3 C7 1.408(7)
C4 C12 1.389(9)
N1 C6 1.382(7)
N1 C7 1.391(7)
N1 C14B 1.479(14)
N1 C14A 1.496(11)
C14A C15A 1.481(13)
C14A C16A 1.569(13)
C14A H14A 0.9800
C15A H15A 0.9600
C15A H15B 0.9600
C15A H15C 0.9600
C16A H16A 0.9600
C16A H16B 0.9600
C16A H16C 0.9600
C14B C15B 1.454(15)
C14B C16B 1.546(16)
C14B H14B 0.9800
C15B H15D 0.9600
C15B H15E 0.9600
C15B H15F 0.9600
C16B H16D 0.9600
C16B H16E 0.9600
C16B H16F 0.9600
C6 C10 1.397(8)
C7 C13 1.385(8)
C8 C11 1.364(7)
C8 H8 0.9300
C9 C10 1.363(9)
C9 C11 1.391(8)
C9 H9 0.9300
C10 H10 0.9300
C12 C13 1.365(9)
C12 H12 0.9300
C13 H13 0.9300
